data_2218294
loop_
_publ_author_name
'Choi, Hong Dae'
'Seo, Pil Ja'
'Son, Byeng Wha'
'Lee, Uk'

_publ_section_title
;
 2,5,7-Trimethyl-3-phenylsulfonyl-1-benzofuran
;
_journal_coeditor_code ZL2106
_journal_issue 5
_journal_name_full 'Acta Crystallographica Section E'
_journal_page_first o794
_journal_paper_doi 10.1107/S1600536808008477
_journal_volume 64
_journal_year 2008
_chemical_formula_iupac 'C17 H16 O3 S'
_chemical_formula_moiety 'C17 H16 O3 S'
_chemical_formula_sum 'C17 H16 O3 S'
_chemical_formula_weight 300.36
_chemical_name_systematic
;
2,5,7-Trimethyl-3-phenylsulfonyl-1-benzofuran
;
_space_group_IT_number 14
_symmetry_cell_setting monoclinic
_symmetry_space_group_name_Hall '-P 2yn'
_symmetry_space_group_name_H-M 'P 1 21/n 1'
_atom_sites_solution_hydrogens difmap
_atom_sites_solution_primary direct
_atom_sites_solution_secondary difmap
_cell_angle_alpha 90.00
_cell_angle_beta 91.535(2)
_cell_angle_gamma 90.00
_cell_formula_units_Z 4
_cell_length_a 9.2468(7)
_cell_length_b 8.4238(7)
_cell_length_c 18.963(2)
_cell_measurement_reflns_used 4291
_cell_measurement_temperature 173(2)
_cell_measurement_theta_max 28.26
_cell_measurement_theta_min 2.48
_cell_volume 1476.6(2)
_computing_cell_refinement 'SAINT (Bruker, 2001)'
_computing_data_collection 'SMART (Bruker, 2001)'
_computing_data_reduction 'SAINT (Bruker, 2001)'
_computing_molecular_graphics 'ORTEP-3 (Farrugia, 1997) and DIAMOND (Brandenburg, 1998)'
_computing_publication_material 'SHELXL97 (Sheldrick, 2008)'
_computing_structure_refinement 'SHELXL97 (Sheldrick, 2008)'
_computing_structure_solution 'SHELXS97 (Sheldrick, 2008)'
_diffrn_ambient_temperature 173(2)
_diffrn_detector_area_resol_mean 10.0
_diffrn_measured_fraction_theta_full 0.997
_diffrn_measured_fraction_theta_max 0.997
_diffrn_measurement_device_type 'Bruker SMART CCD'
_diffrn_measurement_method '\f and \w'
_diffrn_radiation_monochromator graphite
_diffrn_radiation_source 'fine-focus sealed tube'
_diffrn_radiation_type MoK\a
_diffrn_radiation_wavelength 0.71073
_diffrn_reflns_av_R_equivalents 0.0411
_diffrn_reflns_av_sigmaI/netI 0.0360
_diffrn_reflns_limit_h_max 11
_diffrn_reflns_limit_h_min -11
_diffrn_reflns_limit_k_max 10
_diffrn_reflns_limit_k_min -7
_diffrn_reflns_limit_l_max 23
_diffrn_reflns_limit_l_min -24
_diffrn_reflns_number 8704
_diffrn_reflns_theta_full 27.00
_diffrn_reflns_theta_max 27.00
_diffrn_reflns_theta_min 2.48
_diffrn_standards_number 0
_exptl_absorpt_coefficient_mu 0.226
_exptl_absorpt_correction_type none
_exptl_crystal_colour colorless
_exptl_crystal_density_diffrn 1.351
_exptl_crystal_density_method 'not measured'
_exptl_crystal_description block
_exptl_crystal_F_000 632
_exptl_crystal_size_max 0.40
_exptl_crystal_size_mid 0.40
_exptl_crystal_size_min 0.10
_refine_diff_density_max 0.300
_refine_diff_density_min -0.376
_refine_ls_extinction_method none
_refine_ls_goodness_of_fit_ref 1.035
_refine_ls_hydrogen_treatment constr
_refine_ls_matrix_type full
_refine_ls_number_parameters 193
_refine_ls_number_reflns 3212
_refine_ls_number_restraints 0
_refine_ls_restrained_S_all 1.035
_refine_ls_R_factor_all 0.0507
_refine_ls_R_factor_gt 0.0369
_refine_ls_shift/su_max_lt 0.001
_refine_ls_shift/su_mean 0.000
_refine_ls_structure_factor_coef Fsqd
_refine_ls_weighting_details 'calc w=1/[\s^2^(Fo^2^)+(0.0467P)^2^+0.6422P] where P=(Fo^2^+2Fc^2^)/3'
_refine_ls_weighting_scheme calc
_refine_ls_wR_factor_gt 0.0940
_refine_ls_wR_factor_ref 0.1036
_reflns_number_gt 2544
_reflns_number_total 3212
_reflns_threshold_expression I>2\s(I)
_cod_data_source_file zl2106.cif
_cod_data_source_block I
_cod_original_sg_symbol_Hall -p_2yn
_cod_original_sg_symbol_H-M 'P 21/n'
_cod_database_code 2218294
_cod_database_fobs_code 2218294

loop_
_symmetry_equiv_pos_as_xyz
'x, y, z'
'-x+1/2, y+1/2, -z+1/2'
'-x, -y, -z'
'x-1/2, -y-1/2, z-1/2'

loop_
_atom_site_type_symbol
_atom_site_label
_atom_site_fract_x
_atom_site_fract_y
_atom_site_fract_z
_atom_site_U_iso_or_equiv
_atom_site_adp_type
_atom_site_calc_flag
_atom_site_refinement_flags
_atom_site_occupancy
S S 0.71396(5) 0.59940(5) 0.11202(2) 0.02746(13) Uani d . 1
O O1 1.04792(13) 0.77976(15) 0.01610(7) 0.0331(3) Uani d . 1
O O2 0.77401(15) 0.57958(16) 0.18201(6) 0.0386(3) Uani d . 1
O O3 0.63915(14) 0.46890(14) 0.07823(7) 0.0346(3) Uani d . 1
C C1 0.84920(18) 0.6601(2) 0.05599(9) 0.0270(4) Uani d . 1
C C2 0.84265(18) 0.6499(2) -0.02041(9) 0.0260(4) Uani d . 1
C C3 0.74772(19) 0.5861(2) -0.07118(9) 0.0290(4) Uani d . 1
H H3 0.6625 0.5321 -0.0579 0.035 Uiso calc R 1
C C4 0.7809(2) 0.6035(2) -0.14184(9) 0.0330(4) Uani d . 1
C C5 0.9071(2) 0.6844(2) -0.16049(10) 0.0346(4) Uani d . 1
H H5 0.9266 0.6957 -0.2092 0.042 Uiso calc R 1
C C6 1.00483(19) 0.7488(2) -0.11156(10) 0.0328(4) Uani d . 1
C C7 0.96763(19) 0.7270(2) -0.04190(9) 0.0291(4) Uani d . 1
C C8 0.97377(19) 0.7376(2) 0.07465(9) 0.0304(4) Uani d . 1
C C9 0.59363(18) 0.7624(2) 0.11293(9) 0.0263(4) Uani d . 1
C C10 0.48964(19) 0.7768(2) 0.05910(9) 0.0318(4) Uani d . 1
H H10 0.4830 0.7005 0.0223 0.038 Uiso calc R 1
C C11 0.3956(2) 0.9051(2) 0.06032(11) 0.0402(5) Uani d . 1
H H11 0.3232 0.9165 0.0242 0.048 Uiso calc R 1
C C12 0.4063(2) 1.0159(2) 0.11345(12) 0.0450(5) Uani d . 1
H H12 0.3416 1.1035 0.1137 0.054 Uiso calc R 1
C C13 0.5111(2) 1.0004(2) 0.16670(11) 0.0428(5) Uani d . 1
H H13 0.5180 1.0776 0.2032 0.051 Uiso calc R 1
C C14 0.6058(2) 0.8729(2) 0.16692(10) 0.0329(4) Uani d . 1
H H14 0.6777 0.8615 0.2033 0.040 Uiso calc R 1
C C15 0.6791(2) 0.5378(3) -0.19827(10) 0.0461(5) Uani d . 1
H H15A 0.6497 0.4301 -0.1853 0.069 Uiso calc R 1
H H15B 0.7282 0.5348 -0.2434 0.069 Uiso calc R 1
H H15C 0.5934 0.6058 -0.2027 0.069 Uiso calc R 1
C C16 1.1407(2) 0.8345(2) -0.13129(12) 0.0438(5) Uani d . 1
H H16A 1.1486 0.9339 -0.1046 0.066 Uiso calc R 1
H H16B 1.1370 0.8581 -0.1819 0.066 Uiso calc R 1
H H16C 1.2249 0.7675 -0.1202 0.066 Uiso calc R 1
C C17 1.0431(2) 0.7849(2) 0.14286(10) 0.0398(5) Uani d . 1
H H17A 0.9787 0.7586 0.1814 0.060 Uiso calc R 1
H H17B 1.0614 0.8994 0.1427 0.060 Uiso calc R 1
H H17C 1.1348 0.7278 0.1495 0.060 Uiso calc R 1

loop_
_atom_site_aniso_label
_atom_site_aniso_U_11
_atom_site_aniso_U_22
_atom_site_aniso_U_33
_atom_site_aniso_U_12
_atom_site_aniso_U_13
_atom_site_aniso_U_23
S 0.0317(2) 0.0259(2) 0.0248(2) 0.00101(17) 0.00055(16) 0.00232(17)
O1 0.0278(6) 0.0313(7) 0.0401(7) -0.0011(5) 0.0010(5) -0.0019(6)
O2 0.0440(8) 0.0429(8) 0.0287(7) 0.0047(6) -0.0027(6) 0.0058(6)
O3 0.0403(7) 0.0252(6) 0.0383(7) -0.0040(5) 0.0022(6) -0.0008(5)
C1 0.0264(8) 0.0274(9) 0.0273(8) 0.0029(7) -0.0003(6) -0.0001(7)
C2 0.0276(8) 0.0229(8) 0.0276(8) 0.0051(7) 0.0019(6) 0.0015(7)
C3 0.0301(9) 0.0280(9) 0.0289(9) 0.0026(7) 0.0005(7) 0.0000(7)
C4 0.0383(10) 0.0317(9) 0.0289(9) 0.0091(8) -0.0003(7) 0.0010(8)
C5 0.0430(10) 0.0332(10) 0.0281(9) 0.0124(8) 0.0082(8) 0.0045(8)
C6 0.0334(10) 0.0260(9) 0.0395(10) 0.0081(7) 0.0098(8) 0.0050(8)
C7 0.0287(8) 0.0238(8) 0.0348(9) 0.0043(7) 0.0007(7) -0.0003(7)
C8 0.0294(9) 0.0274(9) 0.0343(9) 0.0047(7) -0.0008(7) -0.0013(7)
C9 0.0253(8) 0.0252(8) 0.0286(8) -0.0030(7) 0.0045(7) 0.0023(7)
C10 0.0320(9) 0.0308(9) 0.0324(9) -0.0035(7) 0.0006(7) 0.0012(8)
C11 0.0303(10) 0.0424(11) 0.0480(12) 0.0021(8) 0.0011(8) 0.0113(9)
C12 0.0404(11) 0.0350(11) 0.0605(13) 0.0097(9) 0.0177(10) 0.0049(10)
C13 0.0488(12) 0.0338(10) 0.0465(12) 0.0003(9) 0.0147(9) -0.0076(9)
C14 0.0339(9) 0.0345(10) 0.0307(9) -0.0040(8) 0.0066(7) -0.0033(8)
C15 0.0492(12) 0.0601(14) 0.0285(10) 0.0059(11) -0.0055(8) -0.0026(9)
C16 0.0401(11) 0.0361(11) 0.0561(13) 0.0031(9) 0.0161(10) 0.0097(9)
C17 0.0359(10) 0.0416(11) 0.0413(11) 0.0006(9) -0.0096(8) -0.0055(9)

loop_
_atom_type_symbol
_atom_type_description
_atom_type_scat_dispersion_real
_atom_type_scat_dispersion_imag
_atom_type_scat_source
C C 0.0033 0.0016 'International Tables Vol C Tables 4.2.6.8 and 6.1.1.4'
H H 0.0000 0.0000 'International Tables Vol C Tables 4.2.6.8 and 6.1.1.4'
O O 0.0106 0.0060 'International Tables Vol C Tables 4.2.6.8 and 6.1.1.4'
S S 0.1246 0.1234 'International Tables Vol C Tables 4.2.6.8 and 6.1.1.4'

loop_
_geom_angle_atom_site_label_1
_geom_angle_atom_site_label_2
_geom_angle_atom_site_label_3
_geom_angle
O2 S O3 119.48(8)
O2 S C1 109.43(8)
O3 S C1 107.29(8)
O2 S C9 108.03(8)
O3 S C9 107.59(8)
C1 S C9 103.94(8)
C8 O1 C7 106.96(13)
C8 C1 C2 107.46(15)
C8 C1 S 126.78(14)
C2 C1 S 125.53(13)
C3 C2 C7 119.27(16)
C3 C2 C1 136.18(16)
C7 C2 C1 104.55(15)
C4 C3 C2 118.31(17)
C4 C3 H3 120.8
C2 C3 H3 120.8
C3 C4 C5 119.98(17)
C3 C4 C15 119.65(18)
C5 C4 C15 120.36(17)
C6 C5 C4 123.47(17)
C6 C5 H5 118.3
C4 C5 H5 118.3
C7 C6 C5 114.32(17)
C7 C6 C16 122.04(18)
C5 C6 C16 123.64(17)
O1 C7 C6 124.99(16)
O1 C7 C2 110.38(15)
C6 C7 C2 124.63(17)
C1 C8 O1 110.64(15)
C1 C8 C17 134.26(17)
O1 C8 C17 115.10(15)
C14 C9 C10 121.66(17)
C14 C9 S 119.35(14)
C10 C9 S 118.98(13)
C11 C10 C9 118.54(17)
C11 C10 H10 120.7
C9 C10 H10 120.7
C12 C11 C10 120.53(19)
C12 C11 H11 119.7
C10 C11 H11 119.7
C11 C12 C13 120.35(19)
C11 C12 H12 119.8
C13 C12 H12 119.8
C14 C13 C12 120.26(19)
C14 C13 H13 119.9
C12 C13 H13 119.9
C13 C14 C9 118.66(18)
C13 C14 H14 120.7
C9 C14 H14 120.7
C4 C15 H15A 109.5
C4 C15 H15B 109.5
H15A C15 H15B 109.5
C4 C15 H15C 109.5
H15A C15 H15C 109.5
H15B C15 H15C 109.5
C6 C16 H16A 109.5
C6 C16 H16B 109.5
H16A C16 H16B 109.5
C6 C16 H16C 109.5
H16A C16 H16C 109.5
H16B C16 H16C 109.5
C8 C17 H17A 109.5
C8 C17 H17B 109.5
H17A C17 H17B 109.5
C8 C17 H17C 109.5
H17A C17 H17C 109.5
H17B C17 H17C 109.5

loop_
_geom_bond_atom_site_label_1
_geom_bond_atom_site_label_2
_geom_bond_distance
S O2 1.4346(13)
S O3 1.4401(13)
S C1 1.7394(17)
S C9 1.7674(17)
O1 C8 1.367(2)
O1 C7 1.384(2)
C1 C8 1.363(2)
C1 C2 1.451(2)
C2 C3 1.393(2)
C2 C7 1.396(2)
C3 C4 1.390(2)
C3 H3 0.9500
C4 C5 1.405(3)
C4 C15 1.511(3)
C5 C6 1.388(3)
C5 H5 0.9500
C6 C7 1.386(2)
C6 C16 1.505(3)
C8 C17 1.483(2)
C9 C14 1.386(2)
C9 C10 1.389(2)
C10 C11 1.388(3)
C10 H10 0.9500
C11 C12 1.375(3)
C11 H11 0.9500
C12 C13 1.387(3)
C12 H12 0.9500
C13 C14 1.386(3)
C13 H13 0.9500
C14 H14 0.9500
C15 H15A 0.9800
C15 H15B 0.9800
C15 H15C 0.9800
C16 H16A 0.9800
C16 H16B 0.9800
C16 H16C 0.9800
C17 H17A 0.9800
C17 H17B 0.9800
C17 H17C 0.9800

loop_
_geom_hbond_atom_site_label_D
_geom_hbond_atom_site_label_H
_geom_hbond_atom_site_label_A
_geom_hbond_site_symmetry_A
_geom_hbond_distance_DH
_geom_hbond_distance_HA
_geom_hbond_distance_DA
_geom_hbond_angle_DHA
C12 H12 Cg1 3_675 0.95 2.81 3.747(3) 168.7
C16 H16C O3 3_765 0.98 2.48 3.403(2) 157.9
C17 H17A O2 . 0.98 2.42 3.135(3) 129.4

loop_
_geom_torsion_atom_site_label_1
_geom_torsion_atom_site_label_2
_geom_torsion_atom_site_label_3
_geom_torsion_atom_site_label_4
_geom_torsion
O2 S C1 C8 -24.52(19)
O3 S C1 C8 -155.54(16)
C9 S C1 C8 90.68(17)
O2 S C1 C2 161.63(14)
O3 S C1 C2 30.61(17)
C9 S C1 C2 -83.18(16)
C8 C1 C2 C3 179.23(19)
S C1 C2 C3 -5.9(3)
C8 C1 C2 C7 -0.81(19)
S C1 C2 C7 174.03(13)
C7 C2 C3 C4 -0.7(2)
C1 C2 C3 C4 179.30(18)
C2 C3 C4 C5 -0.3(3)
C2 C3 C4 C15 -179.10(17)
C3 C4 C5 C6 0.8(3)
C15 C4 C5 C6 179.52(17)
C4 C5 C6 C7 -0.1(3)
C4 C5 C6 C16 179.55(17)
C8 O1 C7 C6 178.91(16)
C8 O1 C7 C2 -0.48(18)
C5 C6 C7 O1 179.76(15)
C16 C6 C7 O1 0.1(3)
C5 C6 C7 C2 -0.9(3)
C16 C6 C7 C2 179.37(16)
C3 C2 C7 O1 -179.24(14)
C1 C2 C7 O1 0.79(18)
C3 C2 C7 C6 1.4(3)
C1 C2 C7 C6 -178.60(16)
C2 C1 C8 O1 0.6(2)
S C1 C8 O1 -174.20(12)
C2 C1 C8 C17 -179.81(19)
S C1 C8 C17 5.4(3)
C7 O1 C8 C1 -0.07(19)
C7 O1 C8 C17 -179.78(15)
O2 S C9 C14 20.07(16)
O3 S C9 C14 150.32(14)
C1 S C9 C14 -96.11(15)
O2 S C9 C10 -160.35(13)
O3 S C9 C10 -30.10(15)
C1 S C9 C10 83.47(15)
C14 C9 C10 C11 -0.5(3)
S C9 C10 C11 179.95(13)
C9 C10 C11 C12 0.5(3)
C10 C11 C12 C13 -0.2(3)
C11 C12 C13 C14 -0.1(3)
C12 C13 C14 C9 0.2(3)
C10 C9 C14 C13 0.1(3)
S C9 C14 C13 179.70(14)

loop_
_cod_related_entry_id
_cod_related_entry_database
_cod_related_entry_code
1 ChemSpider 21117892
